data_4517225
loop_
_publ_author_name
'Popp, John'
'Hanf, Schirin'
'Hey-Hawkins, Evamarie'

_publ_section_title
;
 Facile Arene Ligand Exchange in p-Cymene Ruthenium(II) Complexes of
 Tertiary P-Chiral Ferrocenyl Phosphines
;
_journal_issue 27
_journal_name_full 'ACS Omega'
_journal_page_first 22540
_journal_paper_doi 10.1021/acsomega.9b03251
_journal_volume 4
_journal_year 2019
_chemical_formula_sum 'C42.5 H46 Cl4 Fe O2 P Ru'
_chemical_formula_weight 918.48
_space_group_IT_number 2
_space_group_name_Hall '-P 1'
_space_group_name_H-M_alt 'P -1'
_symmetry_cell_setting triclinic
_symmetry_Int_Tables_number 2
_symmetry_space_group_name_Hall '-P 1'
_symmetry_space_group_name_H-M 'P -1'
_atom_sites_solution_hydrogens geom
_audit_creation_date 2019-08-21T11:22:13-00:00
_audit_creation_method 'WinGX routine CIF_UPDATE'
_cell_angle_alpha 90.327(2)
_cell_angle_beta 101.504(2)
_cell_angle_gamma 110.961(2)
_cell_formula_units_Z 2
_cell_length_a 10.0321(2)
_cell_length_b 12.8901(3)
_cell_length_c 17.3984(3)
_cell_measurement_reflns_used 28748
_cell_measurement_temperature 130(2)
_cell_measurement_theta_max 32.245
_cell_measurement_theta_min 2.686
_cell_volume 2051.46(8)
_computing_cell_refinement 'Bruker FRAMBO'
_computing_data_collection 'Bruker FRAMBO'
_computing_data_reduction 'Bruker SAINT'
_computing_molecular_graphics 'Bruker SHELXTL'
_computing_publication_material 'Bruker SHELXTL'
_computing_structure_refinement 'SHELXL-2014/7 (Sheldrick, 2014)'
_computing_structure_solution 'Bruker SHELXTL'
_diffrn_ambient_temperature 130(2)
_diffrn_detector_area_resol_mean 16.356
_diffrn_measured_fraction_theta_full 1
_diffrn_measured_fraction_theta_max 1
_diffrn_measurement_device_type 'multiwire proportional'
_diffrn_measurement_method 'phi and omega scans'
_diffrn_radiation_type MoK\a
_diffrn_radiation_wavelength 0.71073
_diffrn_reflns_av_R_equivalents 0.0383
_diffrn_reflns_av_unetI/netI 0.0281
_diffrn_reflns_Laue_measured_fraction_full 1
_diffrn_reflns_Laue_measured_fraction_max 1
_diffrn_reflns_limit_h_max 14
_diffrn_reflns_limit_h_min -14
_diffrn_reflns_limit_k_max 18
_diffrn_reflns_limit_k_min -18
_diffrn_reflns_limit_l_max 24
_diffrn_reflns_limit_l_min -24
_diffrn_reflns_number 67517
_diffrn_reflns_point_group_measured_fraction_full 1
_diffrn_reflns_point_group_measured_fraction_max 1
_diffrn_reflns_theta_full 25.242
_diffrn_reflns_theta_max 30.507
_diffrn_reflns_theta_min 2.159
_diffrn_source 'Enhance (Mo) X-ray Source'
_exptl_absorpt_coefficient_mu 1.056
_exptl_absorpt_correction_T_max 1
_exptl_absorpt_correction_T_min 0.96578
_exptl_absorpt_correction_type multi-scan
_exptl_absorpt_process_details
;
        'Thu Jun 30 08:38:56 2016'
;
_exptl_crystal_colour 'clear intense orange'
_exptl_crystal_density_diffrn 1.487
_exptl_crystal_description prism
_exptl_crystal_F_000 940
_exptl_crystal_size_max 0.2
_exptl_crystal_size_mid 0.2
_exptl_crystal_size_min 0.05
_refine_diff_density_max 2.586
_refine_diff_density_min -1.097
_refine_diff_density_rms 0.114
_refine_ls_extinction_method none
_refine_ls_goodness_of_fit_ref 1.09
_refine_ls_hydrogen_treatment constr
_refine_ls_matrix_type full
_refine_ls_number_parameters 465
_refine_ls_number_reflns 12522
_refine_ls_number_restraints 0
_refine_ls_restrained_S_all 1.09
_refine_ls_R_factor_all 0.0459
_refine_ls_R_factor_gt 0.0386
_refine_ls_shift/su_max 0.001
_refine_ls_shift/su_mean 0
_refine_ls_structure_factor_coef Fsqd
_refine_ls_weighting_details 'w=1/[\s^2^(Fo^2^)+(0.0506P)^2^+3.4948P] where P=(Fo^2^+2Fc^2^)/3'
_refine_ls_weighting_scheme calc
_refine_ls_wR_factor_gt 0.1066
_refine_ls_wR_factor_ref 0.1107
_reflns_Friedel_coverage 0
_reflns_number_gt 11003
_reflns_number_total 12522
_reflns_threshold_expression 'I > 2\s(I)'
_cod_data_source_file ao9b03251_si_004.cif
_cod_data_source_block x2505_out
_cod_depositor_comments 'Adding full bibliography for 4517222--4517226.cif.'
_cod_original_formula_sum 'C42.50 H46 Cl4 Fe O2 P Ru'
_cod_database_code 4517225

loop_
_symmetry_equiv_pos_as_xyz
'x, y, z'
'-x, -y, -z'

loop_
_atom_site_label
_atom_site_type_symbol
_atom_site_fract_x
_atom_site_fract_y
_atom_site_fract_z
_atom_site_U_iso_or_equiv
_atom_site_adp_type
_atom_site_occupancy
_atom_site_site_symmetry_order
_atom_site_calc_flag
_atom_site_refinement_flags_posn
_atom_site_refinement_flags_adp
_atom_site_refinement_flags_occupancy
Cl1 Cl 0.35945(6) 0.45562(5) 0.31533(3) 0.01792(11) Uani 1 1 d . . .
P1 P 0.03826(6) 0.26224(5) 0.30791(3) 0.01374(11) Uani 1 1 d . . .
Ru1 Ru 0.21575(2) 0.38217(2) 0.41281(2) 0.01297(5) Uani 1 1 d . . .
Fe1 Fe 0.11741(4) 0.04166(3) 0.23014(2) 0.01737(8) Uani 1 1 d . . .
O1 O -0.2726(2) -0.37711(17) -0.07660(12) 0.0293(4) Uani 1 1 d . . .
C1 C 0.3119(4) 0.6323(3) 0.1571(2) 0.0392(7) Uani 1 1 d . . .
H1A H 0.3179 0.5613 0.1716 0.047 Uiso 1 1 calc R U .
H1B H 0.2244 0.6364 0.1704 0.047 Uiso 1 1 calc R U .
Cl2 Cl 0.31790(6) 0.23869(5) 0.43325(3) 0.01857(11) Uani 1 1 d . . .
O2 O -0.2145(2) 0.33007(17) 0.32820(11) 0.0241(4) Uani 1 1 d . . .
Cl3 Cl 0.46627(11) 0.74123(9) 0.21137(6) 0.0575(3) Uani 1 1 d . . .
Cl4 Cl 0.29832(10) 0.63884(8) 0.05532(5) 0.04156(18) Uani 1 1 d . . .
C10 C 0.3391(3) 0.53817(19) 0.49442(14) 0.0179(4) Uani 1 1 d . . .
H10 H 0.4408 0.5812 0.4923 0.022 Uiso 1 1 calc R U .
C11 C 0.1648(3) 0.3668(2) 0.53149(14) 0.0187(4) Uani 1 1 d . . .
C17 C 0.0937(3) 0.19310(19) 0.23627(14) 0.0166(4) Uani 1 1 d . . .
C20 C -0.1099(3) 0.1475(2) 0.33504(15) 0.0185(4) Uani 1 1 d . . .
C21 C 0.1983(3) -0.0832(2) 0.23741(17) 0.0245(5) Uani 1 1 d . . .
H21 H 0.2668 -0.0923 0.2073 0.029 Uiso 1 1 calc R U .
C23 C 0.0806(3) 0.47763(19) 0.43109(14) 0.0169(4) Uani 1 1 d . . .
H23 H 0.0038 0.4803 0.3873 0.02 Uiso 1 1 calc R U .
C25 C 0.3099(3) 0.4472(2) 0.53980(14) 0.0186(4) Uani 1 1 d . . .
H25 H 0.3921 0.4288 0.5684 0.022 Uiso 1 1 calc R U .
C26 C 0.0516(3) 0.3836(2) 0.47712(14) 0.0179(4) Uani 1 1 d . . .
H26 H -0.0451 0.3238 0.4643 0.021 Uiso 1 1 calc R U .
C27 C -0.0448(3) -0.19612(19) 0.13944(15) 0.0199(4) Uani 1 1 d . . .
C28 C -0.1665(3) 0.3683(2) 0.26149(15) 0.0203(5) Uani 1 1 d . . .
C32 C 0.2632(3) 0.6543(2) 0.38978(16) 0.0213(5) Uani 1 1 d . . .
H32 H 0.3472 0.6559 0.3685 0.026 Uiso 1 1 calc R U .
C34 C -0.2767(3) -0.2891(2) 0.04737(17) 0.0270(5) Uani 1 1 d . . .
H34 H -0.3777 -0.3095 0.0348 0.032 Uiso 1 1 calc R U .
C36 C 0.0411(3) -0.1290(2) 0.21352(15) 0.0210(5) Uani 1 1 d . . .
C42 C -0.0518(3) 0.34115(19) 0.24405(14) 0.0167(4) Uani 1 1 d . . .
C43 C 0.2246(3) 0.55449(19) 0.43811(14) 0.0173(4) Uani 1 1 d . . .
C45 C -0.0533(3) 0.4511(2) 0.13137(16) 0.0253(5) Uani 1 1 d . . .
H45 H -0.0152 0.4788 0.0879 0.03 Uiso 1 1 calc R U .
C46 C 0.0037(3) 0.3836(2) 0.17858(14) 0.0198(4) Uani 1 1 d . . .
H46 H 0.08 0.3665 0.1663 0.024 Uiso 1 1 calc R U .
C49 C -0.0063(3) 0.1216(2) 0.16888(15) 0.0228(5) Uani 1 1 d . . .
H49 H -0.1132 0.0964 0.1584 0.027 Uiso 1 1 calc R U .
C51 C 0.2381(3) 0.2070(2) 0.22835(17) 0.0228(5) Uani 1 1 d . . .
H51 H 0.329 0.2503 0.2657 0.027 Uiso 1 1 calc R U .
C53 C -0.0843(3) 0.1031(2) 0.40656(16) 0.0226(5) Uani 1 1 d . . .
H53 H 0.0065 0.134 0.4408 0.027 Uiso 1 1 calc R U .
C59 C -0.1958(3) -0.2283(2) 0.11830(17) 0.0268(5) Uani 1 1 d . . .
H59 H -0.2443 -0.2086 0.1528 0.032 Uiso 1 1 calc R U .
C60 C -0.1670(3) 0.4771(2) 0.14925(18) 0.0304(6) Uani 1 1 d . . .
H60 H -0.2052 0.5222 0.1178 0.037 Uiso 1 1 calc R U .
C61 C -0.0143(3) -0.0939(2) 0.27490(16) 0.0245(5) Uani 1 1 d . . .
H61 H -0.1176 -0.1113 0.2751 0.029 Uiso 1 1 calc R U .
C62 C -0.2058(3) -0.3191(2) -0.00464(16) 0.0228(5) Uani 1 1 d . . .
C64 C -0.0546(3) -0.2893(2) 0.01572(16) 0.0258(5) Uani 1 1 d . . .
H64 H -0.0063 -0.3098 -0.0185 0.031 Uiso 1 1 calc R U .
C68 C 0.0767(4) 0.0942(2) 0.12043(16) 0.0296(6) Uani 1 1 d . . .
H68 H 0.0372 0.0466 0.0708 0.035 Uiso 1 1 calc R U .
C69 C 0.0236(3) -0.2293(2) 0.08671(16) 0.0240(5) Uani 1 1 d . . .
H69 H 0.1243 -0.2105 0.0997 0.029 Uiso 1 1 calc R U .
C72 C -0.3558(3) 0.0101(3) 0.3052(2) 0.0348(7) Uani 1 1 d . . .
H72 H -0.447 -0.0209 0.2714 0.042 Uiso 1 1 calc R U .
C73 C 0.3115(3) 0.7624(2) 0.44375(18) 0.0251(5) Uani 1 1 d . . .
H73A H 0.3354 0.8255 0.413 0.038 Uiso 1 1 calc R U .
H73B H 0.3958 0.7679 0.4835 0.038 Uiso 1 1 calc R U .
H73C H 0.2334 0.761 0.4683 0.038 Uiso 1 1 calc R U .
C75 C 0.1406(4) 0.6488(2) 0.32028(17) 0.0299(6) Uani 1 1 d . . .
H75A H 0.1745 0.7106 0.2895 0.045 Uiso 1 1 calc R U .
H75B H 0.0586 0.652 0.3394 0.045 Uiso 1 1 calc R U .
H75C H 0.1114 0.5802 0.2882 0.045 Uiso 1 1 calc R U .
C76 C 0.1067(4) -0.0288(2) 0.33523(16) 0.0273(6) Uani 1 1 d . . .
H76 H 0.1007 0.0065 0.3838 0.033 Uiso 1 1 calc R U .
C81 C 0.1391(3) 0.2708(2) 0.58212(16) 0.0263(5) Uani 1 1 d . . .
H81A H 0.0391 0.2209 0.5668 0.039 Uiso 1 1 calc R U .
H81B H 0.1597 0.2982 0.6363 0.039 Uiso 1 1 calc R U .
H81C H 0.2022 0.2317 0.5757 0.039 Uiso 1 1 calc R U .
C84 C 0.2372(3) -0.0217(2) 0.31227(17) 0.0280(6) Uani 1 1 d . . .
H84 H 0.3368 0.0189 0.3423 0.034 Uiso 1 1 calc R U .
C86 C -0.2474(3) 0.1003(2) 0.28417(17) 0.0253(5) Uani 1 1 d . . .
H86 H -0.2662 0.1294 0.2362 0.03 Uiso 1 1 calc R U .
C89 C -0.4249(4) -0.4036(3) -0.1019(2) 0.0364(7) Uani 1 1 d . . .
H89A H -0.4462 -0.337 -0.0989 0.055 Uiso 1 1 calc R U .
H89B H -0.4756 -0.4559 -0.0688 0.055 Uiso 1 1 calc R U .
H89C H -0.4562 -0.436 -0.1554 0.055 Uiso 1 1 calc R U .
C91 C -0.2236(3) 0.4360(2) 0.21377(18) 0.0278(6) Uani 1 1 d . . .
H91 H -0.3 0.4534 0.2255 0.033 Uiso 1 1 calc R U .
C92 C -0.1937(4) 0.0122(2) 0.42749(19) 0.0321(6) Uani 1 1 d . . .
H92 H -0.1757 -0.017 0.4755 0.038 Uiso 1 1 calc R U .
C94 C -0.3285(4) -0.0340(3) 0.3767(2) 0.0383(7) Uani 1 1 d . . .
H94 H -0.4012 -0.0948 0.3904 0.046 Uiso 1 1 calc R U .
C101 C 0.2268(4) 0.1465(2) 0.15684(18) 0.0298(6) Uani 1 1 d . . .
H101 H 0.3088 0.141 0.1368 0.036 Uiso 1 1 calc R U .
C121 C -0.3646(3) 0.3078(3) 0.3280(2) 0.0366(7) Uani 1 1 d . . .
H12A H -0.3796 0.3769 0.3321 0.055 Uiso 1 1 calc R U .
H12B H -0.3905 0.2662 0.3718 0.055 Uiso 1 1 calc R U .
H12C H -0.4246 0.2652 0.2798 0.055 Uiso 1 1 calc R U .
C300 C 0.3523(9) -0.0160(7) 0.0051(5) 0.05 Uiso 0.5 1 d . U P
H30A H 0.2843 0.0159 0.0177 0.06 Uiso 0.5 1 calc R U P
H30B H 0.2984 -0.0941 -0.0123 0.06 Uiso 0.5 1 calc R U P
C320 C 0.4581(9) -0.0065(7) 0.0706(5) 0.05 Uiso 0.5 1 d . U P
H32A H 0.4112 -0.0487 0.1102 0.06 Uiso 0.5 1 calc R U P
H32B H 0.5014 0.0712 0.0911 0.06 Uiso 0.5 1 calc R U P
C310 C 0.4208(9) 0.0444(7) -0.0608(5) 0.05 Uiso 0.5 1 d . U P
H31A H 0.3475 0.0274 -0.1095 0.06 Uiso 0.5 1 calc R U P
H31B H 0.4591 0.1243 -0.0477 0.06 Uiso 0.5 1 calc R U P

loop_
_atom_site_aniso_label
_atom_site_aniso_U_11
_atom_site_aniso_U_22
_atom_site_aniso_U_33
_atom_site_aniso_U_23
_atom_site_aniso_U_13
_atom_site_aniso_U_12
Cl1 0.0184(2) 0.0168(2) 0.0186(2) 0.00079(19) 0.00637(19) 0.00518(19)
P1 0.0128(2) 0.0133(2) 0.0146(2) 0.00018(19) 0.00190(19) 0.0046(2)
Ru1 0.01209(8) 0.01253(8) 0.01422(8) 0.00012(6) 0.00237(6) 0.00467(6)
Fe1 0.02316(17) 0.01360(15) 0.01693(16) 0.00125(12) 0.00477(13) 0.00837(13)
O1 0.0293(10) 0.0294(10) 0.0241(9) -0.0019(8) -0.0021(8) 0.0089(8)
C1 0.0427(18) 0.0332(16) 0.0343(16) 0.0042(13) 0.0109(14) 0.0038(14)
Cl2 0.0185(2) 0.0163(2) 0.0216(3) 0.00027(19) 0.0015(2) 0.0086(2)
O2 0.0162(8) 0.0326(10) 0.0256(9) 0.0026(8) 0.0053(7) 0.0111(7)
Cl3 0.0455(5) 0.0540(6) 0.0520(5) -0.0075(4) 0.0127(4) -0.0076(4)
Cl4 0.0458(5) 0.0466(4) 0.0365(4) 0.0097(3) 0.0129(3) 0.0197(4)
C10 0.0175(10) 0.0153(10) 0.0203(11) -0.0041(8) 0.0031(8) 0.0058(8)
C11 0.0229(11) 0.0188(10) 0.0155(10) -0.0001(8) 0.0062(8) 0.0079(9)
C17 0.0223(11) 0.0132(9) 0.0156(10) 0.0012(8) 0.0043(8) 0.0077(8)
C20 0.0157(10) 0.0156(10) 0.0225(11) 0.0008(8) 0.0053(8) 0.0032(8)
C21 0.0278(13) 0.0179(11) 0.0282(13) -0.0017(9) -0.0001(10) 0.0120(10)
C23 0.0165(10) 0.0172(10) 0.0193(10) -0.0013(8) 0.0047(8) 0.0084(8)
C25 0.0199(11) 0.0203(11) 0.0155(10) -0.0036(8) 0.0004(8) 0.0091(9)
C26 0.0174(10) 0.0169(10) 0.0204(11) 0.0003(8) 0.0081(8) 0.0054(8)
C27 0.0247(12) 0.0137(10) 0.0219(11) 0.0016(8) 0.0057(9) 0.0074(9)
C28 0.0167(10) 0.0206(11) 0.0218(11) -0.0004(9) 0.0002(9) 0.0070(9)
C32 0.0255(12) 0.0164(10) 0.0259(12) 0.0046(9) 0.0100(10) 0.0098(9)
C34 0.0203(12) 0.0270(13) 0.0316(14) 0.0020(11) 0.0038(10) 0.0072(10)
C36 0.0287(12) 0.0136(10) 0.0223(11) 0.0034(8) 0.0065(10) 0.0091(9)
C42 0.0151(10) 0.0158(10) 0.0173(10) -0.0006(8) -0.0005(8) 0.0057(8)
C43 0.0195(11) 0.0132(9) 0.0208(11) 0.0001(8) 0.0062(8) 0.0070(8)
C45 0.0302(13) 0.0226(12) 0.0213(12) 0.0044(9) 0.0010(10) 0.0099(10)
C46 0.0213(11) 0.0174(10) 0.0194(11) 0.0007(8) 0.0016(9) 0.0069(9)
C49 0.0333(13) 0.0185(11) 0.0167(11) -0.0001(9) -0.0010(9) 0.0128(10)
C51 0.0250(12) 0.0160(10) 0.0309(13) 0.0026(9) 0.0134(10) 0.0078(9)
C53 0.0232(12) 0.0212(11) 0.0219(11) 0.0021(9) 0.0072(9) 0.0051(9)
C59 0.0252(13) 0.0259(12) 0.0309(14) -0.0023(10) 0.0088(11) 0.0097(10)
C60 0.0328(15) 0.0283(13) 0.0311(14) 0.0055(11) -0.0039(11) 0.0181(12)
C61 0.0342(14) 0.0184(11) 0.0223(12) 0.0049(9) 0.0107(10) 0.0090(10)
C62 0.0268(12) 0.0170(10) 0.0226(12) 0.0034(9) 0.0018(10) 0.0076(9)
C64 0.0285(13) 0.0288(13) 0.0227(12) -0.0009(10) 0.0059(10) 0.0135(11)
C68 0.0549(19) 0.0233(12) 0.0163(11) 0.0036(9) 0.0095(12) 0.0202(13)
C69 0.0219(12) 0.0249(12) 0.0252(12) -0.0005(10) 0.0039(10) 0.0094(10)
C72 0.0201(13) 0.0264(14) 0.0477(18) -0.0030(13) 0.0033(12) -0.0013(11)
C73 0.0250(12) 0.0148(10) 0.0354(14) 0.0008(10) 0.0092(11) 0.0058(9)
C75 0.0415(16) 0.0209(12) 0.0269(13) 0.0052(10) 0.0036(12) 0.0129(11)
C76 0.0452(16) 0.0203(11) 0.0185(11) 0.0045(9) 0.0065(11) 0.0146(11)
C81 0.0352(14) 0.0257(12) 0.0216(12) 0.0050(10) 0.0107(10) 0.0129(11)
C84 0.0355(15) 0.0208(12) 0.0258(13) 0.0003(10) -0.0042(11) 0.0139(11)
C86 0.0192(11) 0.0229(12) 0.0282(13) -0.0004(10) 0.0013(10) 0.0031(9)
C89 0.0302(15) 0.0352(16) 0.0330(15) 0.0007(12) -0.0024(12) 0.0043(12)
C91 0.0242(12) 0.0299(13) 0.0329(14) 0.0006(11) -0.0003(11) 0.0177(11)
C92 0.0376(16) 0.0246(13) 0.0309(14) 0.0069(11) 0.0143(12) 0.0040(12)
C94 0.0306(15) 0.0281(14) 0.0498(19) 0.0041(13) 0.0182(14) -0.0020(12)
C101 0.0460(17) 0.0201(12) 0.0329(14) 0.0062(10) 0.0251(13) 0.0148(12)
C121 0.0204(13) 0.057(2) 0.0347(16) -0.0046(14) 0.0074(11) 0.0160(13)

loop_
_atom_type_symbol
_atom_type_description
_atom_type_scat_dispersion_real
_atom_type_scat_dispersion_imag
_atom_type_scat_source
C C 0.0033 0.0016 'International Tables Vol C Tables 4.2.6.8 and 6.1.1.4'
H H 0 0 'International Tables Vol C Tables 4.2.6.8 and 6.1.1.4'
Cl Cl 0.1484 0.1585 'International Tables Vol C Tables 4.2.6.8 and 6.1.1.4'
Fe Fe 0.3463 0.8444 'International Tables Vol C Tables 4.2.6.8 and 6.1.1.4'
O O 0.0106 0.006 'International Tables Vol C Tables 4.2.6.8 and 6.1.1.4'
P P 0.1023 0.0942 'International Tables Vol C Tables 4.2.6.8 and 6.1.1.4'
Ru Ru -1.2594 0.8363 'International Tables Vol C Tables 4.2.6.8 and 6.1.1.4'

loop_
_geom_angle_atom_site_label_1
_geom_angle_atom_site_label_2
_geom_angle_atom_site_label_3
_geom_angle
_geom_angle_site_symmetry_1
_geom_angle_site_symmetry_3
C17 P1 C20 102.35(11) . .
C17 P1 C42 100.69(11) . .
C20 P1 C42 105.24(11) . .
C17 P1 Ru1 120.01(8) . .
C20 P1 Ru1 116.44(8) . .
C42 P1 Ru1 110.11(8) . .
C26 Ru1 C23 38.25(9) . .
C26 Ru1 C11 37.37(9) . .
C23 Ru1 C11 68.12(9) . .
C26 Ru1 C43 68.10(9) . .
C23 Ru1 C43 37.15(8) . .
C11 Ru1 C43 80.44(9) . .
C26 Ru1 C25 66.75(9) . .
C23 Ru1 C25 78.72(9) . .
C11 Ru1 C25 37.39(9) . .
C43 Ru1 C25 66.61(9) . .
C26 Ru1 C10 78.91(9) . .
C23 Ru1 C10 66.51(9) . .
C11 Ru1 C10 66.77(9) . .
C43 Ru1 C10 37.26(9) . .
C25 Ru1 C10 36.04(9) . .
C26 Ru1 P1 92.56(7) . .
C23 Ru1 P1 94.42(6) . .
C11 Ru1 P1 117.21(7) . .
C43 Ru1 P1 121.00(7) . .
C25 Ru1 P1 154.44(7) . .
C10 Ru1 P1 158.26(6) . .
C26 Ru1 Cl2 118.75(7) . .
C23 Ru1 Cl2 156.93(7) . .
C11 Ru1 Cl2 90.58(7) . .
C43 Ru1 Cl2 151.26(7) . .
C25 Ru1 Cl2 89.75(6) . .
C10 Ru1 Cl2 114.25(6) . .
P1 Ru1 Cl2 87.42(2) . .
C26 Ru1 Cl1 150.72(7) . .
C23 Ru1 Cl1 112.62(6) . .
C11 Ru1 Cl1 156.62(7) . .
C43 Ru1 Cl1 87.55(6) . .
C25 Ru1 Cl1 119.26(7) . .
C10 Ru1 Cl1 91.62(6) . .
P1 Ru1 Cl1 86.17(2) . .
Cl2 Ru1 Cl1 90.45(2) . .
C49 Fe1 C21 150.77(10) . .
C49 Fe1 C68 40.78(11) . .
C21 Fe1 C68 115.49(11) . .
C49 Fe1 C101 68.56(12) . .
C21 Fe1 C101 104.48(12) . .
C68 Fe1 C101 40.63(13) . .
C49 Fe1 C51 69.00(11) . .
C21 Fe1 C51 125.17(11) . .
C68 Fe1 C51 68.83(12) . .
C101 Fe1 C51 40.89(11) . .
C49 Fe1 C61 109.43(12) . .
C21 Fe1 C61 68.89(12) . .
C68 Fe1 C61 127.25(12) . .
C101 Fe1 C61 163.52(11) . .
C51 Fe1 C61 155.07(11) . .
C49 Fe1 C84 167.73(11) . .
C21 Fe1 C84 40.95(11) . .
C68 Fe1 C84 150.14(13) . .
C101 Fe1 C84 116.94(13) . .
C51 Fe1 C84 107.37(12) . .
C61 Fe1 C84 68.60(12) . .
C49 Fe1 C76 130.36(12) . .
C21 Fe1 C76 68.50(12) . .
C68 Fe1 C76 166.73(13) . .
C101 Fe1 C76 152.49(13) . .
C51 Fe1 C76 120.25(11) . .
C61 Fe1 C76 40.74(11) . .
C84 Fe1 C76 40.42(13) . .
C49 Fe1 C36 117.83(11) . .
C21 Fe1 C36 41.27(11) . .
C68 Fe1 C36 105.19(11) . .
C101 Fe1 C36 124.22(11) . .
C51 Fe1 C36 162.62(11) . .
C61 Fe1 C36 41.06(10) . .
C84 Fe1 C36 69.22(11) . .
C76 Fe1 C36 68.92(11) . .
C49 Fe1 C17 41.40(9) . .
C21 Fe1 C17 164.47(10) . .
C68 Fe1 C17 69.10(10) . .
C101 Fe1 C17 68.75(10) . .
C51 Fe1 C17 40.80(10) . .
C61 Fe1 C17 121.34(10) . .
C84 Fe1 C17 128.39(10) . .
C76 Fe1 C17 110.67(10) . .
C36 Fe1 C17 154.04(10) . .
C62 O1 C89 117.6(2) . .
Cl4 C1 Cl3 111.99(18) . .
Cl4 C1 H1A 109.2 . .
Cl3 C1 H1A 109.2 . .
Cl4 C1 H1B 109.2 . .
Cl3 C1 H1B 109.2 . .
H1A C1 H1B 107.9 . .
C28 O2 C121 117.3(2) . .
C25 C10 C43 121.0(2) . .
C25 C10 Ru1 71.80(13) . .
C43 C10 Ru1 70.45(13) . .
C25 C10 H10 118.7 . .
C43 C10 H10 118.7 . .
Ru1 C10 H10 118.7 . .
C26 C11 C25 118.0(2) . .
C26 C11 C81 123.0(2) . .
C25 C11 C81 119.0(2) . .
C26 C11 Ru1 69.59(13) . .
C25 C11 Ru1 72.49(14) . .
C81 C11 Ru1 130.52(18) . .
C51 C17 C49 107.0(2) . .
C51 C17 P1 128.76(19) . .
C49 C17 P1 123.81(19) . .
C51 C17 Fe1 69.25(13) . .
C49 C17 Fe1 68.59(13) . .
P1 C17 Fe1 132.79(13) . .
C53 C20 C86 119.0(2) . .
C53 C20 P1 119.31(19) . .
C86 C20 P1 121.6(2) . .
C84 C21 C36 108.3(3) . .
C84 C21 Fe1 69.71(15) . .
C36 C21 Fe1 69.79(14) . .
C84 C21 H21 125.9 . .
C36 C21 H21 125.9 . .
Fe1 C21 H21 125.9 . .
C43 C23 C26 120.4(2) . .
C43 C23 Ru1 72.77(13) . .
C26 C23 Ru1 70.08(13) . .
C43 C23 H23 119.2 . .
C26 C23 H23 119.2 . .
Ru1 C23 H23 119.2 . .
C10 C25 C11 121.1(2) . .
C10 C25 Ru1 72.15(14) . .
C11 C25 Ru1 70.12(13) . .
C10 C25 H25 118.7 . .
C11 C25 H25 118.7 . .
Ru1 C25 H25 118.7 . .
C11 C26 C23 121.1(2) . .
C11 C26 Ru1 73.04(14) . .
C23 C26 Ru1 71.68(13) . .
C11 C26 H26 119.1 . .
C23 C26 H26 119.1 . .
Ru1 C26 H26 119.1 . .
C59 C27 C69 117.1(2) . .
C59 C27 C36 122.1(2) . .
C69 C27 C36 120.8(2) . .
O2 C28 C91 122.2(2) . .
O2 C28 C42 117.4(2) . .
C91 C28 C42 120.3(2) . .
C43 C32 C75 113.4(2) . .
C43 C32 C73 109.6(2) . .
C75 C32 C73 111.2(2) . .
C43 C32 H32 107.5 . .
C75 C32 H32 107.5 . .
C73 C32 H32 107.5 . .
C62 C34 C59 119.6(3) . .
C62 C34 H34 120.2 . .
C59 C34 H34 120.2 . .
C61 C36 C21 106.8(2) . .
C61 C36 C27 127.0(2) . .
C21 C36 C27 126.2(2) . .
C61 C36 Fe1 69.22(14) . .
C21 C36 Fe1 68.95(14) . .
C27 C36 Fe1 125.61(17) . .
C46 C42 C28 118.5(2) . .
C46 C42 P1 118.49(18) . .
C28 C42 P1 122.80(19) . .
C23 C43 C10 118.3(2) . .
C23 C43 C32 123.1(2) . .
C10 C43 C32 118.6(2) . .
C23 C43 Ru1 70.08(13) . .
C10 C43 Ru1 72.29(13) . .
C32 C43 Ru1 129.78(17) . .
C60 C45 C46 119.9(3) . .
C60 C45 H45 120.1 . .
C46 C45 H45 120.1 . .
C45 C46 C42 121.0(2) . .
C45 C46 H46 119.5 . .
C42 C46 H46 119.5 . .
C68 C49 C17 108.3(2) . .
C68 C49 Fe1 69.89(16) . .
C17 C49 Fe1 70.01(14) . .
C68 C49 H49 125.8 . .
C17 C49 H49 125.8 . .
Fe1 C49 H49 125.8 . .
C101 C51 C17 108.1(2) . .
C101 C51 Fe1 69.50(15) . .
C17 C51 Fe1 69.95(14) . .
C101 C51 H51 125.9 . .
C17 C51 H51 125.9 . .
Fe1 C51 H51 125.9 . .
C20 C53 C92 120.6(3) . .
C20 C53 H53 119.7 . .
C92 C53 H53 119.7 . .
C27 C59 C34 122.2(3) . .
C27 C59 H59 118.9 . .
C34 C59 H59 118.9 . .
C91 C60 C45 120.1(3) . .
C91 C60 H60 120 . .
C45 C60 H60 120 . .
C76 C61 C36 108.4(3) . .
C76 C61 Fe1 69.88(15) . .
C36 C61 Fe1 69.72(14) . .
C76 C61 H61 125.8 . .
C36 C61 H61 125.8 . .
Fe1 C61 H61 125.8 . .
O1 C62 C34 125.1(3) . .
O1 C62 C64 115.5(2) . .
C34 C62 C64 119.4(2) . .
C69 C64 C62 120.1(3) . .
C69 C64 H64 120 . .
C62 C64 H64 120 . .
C101 C68 C49 108.0(2) . .
C101 C68 Fe1 69.73(16) . .
C49 C68 Fe1 69.33(15) . .
C101 C68 H68 126 . .
C49 C68 H68 126 . .
Fe1 C68 H68 126 . .
C64 C69 C27 121.7(3) . .
C64 C69 H69 119.1 . .
C27 C69 H69 119.1 . .
C86 C72 C94 120.3(3) . .
C86 C72 H72 119.9 . .
C94 C72 H72 119.9 . .
C32 C73 H73A 109.5 . .
C32 C73 H73B 109.5 . .
H73A C73 H73B 109.5 . .
C32 C73 H73C 109.5 . .
H73A C73 H73C 109.5 . .
H73B C73 H73C 109.5 . .
C32 C75 H75A 109.5 . .
C32 C75 H75B 109.5 . .
H75A C75 H75B 109.5 . .
C32 C75 H75C 109.5 . .
H75A C75 H75C 109.5 . .
H75B C75 H75C 109.5 . .
C84 C76 C61 108.4(2) . .
C84 C76 Fe1 69.55(16) . .
C61 C76 Fe1 69.38(15) . .
C84 C76 H76 125.8 . .
C61 C76 H76 125.8 . .
Fe1 C76 H76 125.8 . .
C11 C81 H81A 109.5 . .
C11 C81 H81B 109.5 . .
H81A C81 H81B 109.5 . .
C11 C81 H81C 109.5 . .
H81A C81 H81C 109.5 . .
H81B C81 H81C 109.5 . .
C76 C84 C21 108.1(3) . .
C76 C84 Fe1 70.02(16) . .
C21 C84 Fe1 69.34(15) . .
C76 C84 H84 125.9 . .
C21 C84 H84 125.9 . .
Fe1 C84 H84 125.9 . .
C72 C86 C20 120.1(3) . .
C72 C86 H86 119.9 . .
C20 C86 H86 119.9 . .
O1 C89 H89A 109.5 . .
O1 C89 H89B 109.5 . .
H89A C89 H89B 109.5 . .
O1 C89 H89C 109.5 . .
H89A C89 H89C 109.5 . .
H89B C89 H89C 109.5 . .
C60 C91 C28 120.3(3) . .
C60 C91 H91 119.9 . .
C28 C91 H91 119.9 . .
C94 C92 C53 119.8(3) . .
C94 C92 H92 120.1 . .
C53 C92 H92 120.1 . .
C92 C94 C72 120.1(3) . .
C92 C94 H94 120 . .
C72 C94 H94 120 . .
C68 C101 C51 108.5(2) . .
C68 C101 Fe1 69.65(16) . .
C51 C101 Fe1 69.61(15) . .
C68 C101 H101 125.7 . .
C51 C101 H101 125.7 . .
Fe1 C101 H101 125.7 . .
O2 C121 H12A 109.5 . .
O2 C121 H12B 109.5 . .
H12A C121 H12B 109.5 . .
O2 C121 H12C 109.5 . .
H12A C121 H12C 109.5 . .
H12B C121 H12C 109.5 . .
C320 C300 C310 110.4(7) . .
C320 C300 H30A 109.6 . .
C310 C300 H30A 109.6 . .
C320 C300 H30B 109.6 . .
C310 C300 H30B 109.6 . .
H30A C300 H30B 108.1 . .
C300 C320 C310 117.0(8) . 2_655
C300 C320 H32A 108 . .
C310 C320 H32A 108 2_655 .
C300 C320 H32B 108 . .
C310 C320 H32B 108 2_655 .
H32A C320 H32B 107.3 . .
C320 C310 C300 108.6(7) 2_655 .
C320 C310 H31A 110 2_655 .
C300 C310 H31A 110 . .
C320 C310 H31B 110 2_655 .
C300 C310 H31B 110 . .
H31A C310 H31B 108.3 . .

loop_
_geom_bond_atom_site_label_1
_geom_bond_atom_site_label_2
_geom_bond_distance
_geom_bond_site_symmetry_2
Cl1 Ru1 2.4224(6) .
P1 C17 1.810(2) .
P1 C20 1.826(2) .
P1 C42 1.832(2) .
P1 Ru1 2.3650(6) .
Ru1 C26 2.173(2) .
Ru1 C23 2.194(2) .
Ru1 C11 2.218(2) .
Ru1 C43 2.229(2) .
Ru1 C25 2.249(2) .
Ru1 C10 2.253(2) .
Ru1 Cl2 2.4115(6) .
Fe1 C49 2.035(3) .
Fe1 C21 2.040(3) .
Fe1 C68 2.042(3) .
Fe1 C101 2.043(3) .
Fe1 C51 2.044(2) .
Fe1 C61 2.045(3) .
Fe1 C84 2.045(3) .
Fe1 C76 2.051(3) .
Fe1 C36 2.051(2) .
Fe1 C17 2.054(2) .
O1 C62 1.368(3) .
O1 C89 1.414(4) .
C1 Cl4 1.753(3) .
C1 Cl3 1.763(3) .
C1 H1A 0.97 .
C1 H1B 0.97 .
O2 C28 1.372(3) .
O2 C121 1.427(3) .
C10 C25 1.393(3) .
C10 C43 1.432(3) .
C10 H10 0.98 .
C11 C26 1.407(3) .
C11 C25 1.432(3) .
C11 C81 1.501(4) .
C17 C51 1.429(3) .
C17 C49 1.445(3) .
C20 C53 1.389(4) .
C20 C86 1.402(3) .
C21 C84 1.429(4) .
C21 C36 1.442(4) .
C21 H21 0.98 .
C23 C43 1.409(3) .
C23 C26 1.431(3) .
C23 H23 0.98 .
C25 H25 0.98 .
C26 H26 0.98 .
C27 C59 1.389(4) .
C27 C69 1.397(4) .
C27 C36 1.471(4) .
C28 C91 1.399(4) .
C28 C42 1.401(3) .
C32 C43 1.516(3) .
C32 C75 1.524(4) .
C32 C73 1.542(4) .
C32 H32 0.98 .
C34 C62 1.387(4) .
C34 C59 1.389(4) .
C34 H34 0.93 .
C36 C61 1.437(4) .
C42 C46 1.396(3) .
C45 C60 1.387(4) .
C45 C46 1.392(3) .
C45 H45 0.93 .
C46 H46 0.93 .
C49 C68 1.420(4) .
C49 H49 0.98 .
C51 C101 1.428(4) .
C51 H51 0.98 .
C53 C92 1.398(4) .
C53 H53 0.93 .
C59 H59 0.93 .
C60 C91 1.382(4) .
C60 H60 0.93 .
C61 C76 1.426(4) .
C61 H61 0.98 .
C62 C64 1.393(4) .
C64 C69 1.381(4) .
C64 H64 0.93 .
C68 C101 1.418(5) .
C68 H68 0.98 .
C69 H69 0.93 .
C72 C86 1.388(4) .
C72 C94 1.389(5) .
C72 H72 0.93 .
C73 H73A 0.96 .
C73 H73B 0.96 .
C73 H73C 0.96 .
C75 H75A 0.96 .
C75 H75B 0.96 .
C75 H75C 0.96 .
C76 C84 1.415(4) .
C76 H76 0.98 .
C81 H81A 0.96 .
C81 H81B 0.96 .
C81 H81C 0.96 .
C84 H84 0.98 .
C86 H86 0.93 .
C89 H89A 0.96 .
C89 H89B 0.96 .
C89 H89C 0.96 .
C91 H91 0.93 .
C92 C94 1.381(5) .
C92 H92 0.93 .
C94 H94 0.93 .
C101 H101 0.98 .
C121 H12A 0.96 .
C121 H12B 0.96 .
C121 H12C 0.96 .
C300 C320 1.365(12) .
C300 C310 1.527(12) .
C300 H30A 0.97 .
C300 H30B 0.97 .
C320 C310 1.501(12) 2_655
C320 H32A 0.97 .
C320 H32B 0.97 .
C310 C320 1.501(12) 2_655
C310 H31A 0.97 .
C310 H31B 0.97 .

loop_
_geom_torsion_atom_site_label_1
_geom_torsion_atom_site_label_2
_geom_torsion_atom_site_label_3
_geom_torsion_atom_site_label_4
_geom_torsion
_geom_torsion_site_symmetry_4
C20 P1 C17 C51 -136.9(2) .
C42 P1 C17 C51 114.7(2) .
Ru1 P1 C17 C51 -6.1(3) .
C20 P1 C17 C49 51.5(2) .
C42 P1 C17 C49 -56.9(2) .
Ru1 P1 C17 C49 -177.77(17) .
C20 P1 C17 Fe1 -39.7(2) .
C42 P1 C17 Fe1 -148.12(17) .
Ru1 P1 C17 Fe1 91.01(17) .
C17 P1 C20 C53 103.8(2) .
C42 P1 C20 C53 -151.4(2) .
Ru1 P1 C20 C53 -29.1(2) .
C17 P1 C20 C86 -73.8(2) .
C42 P1 C20 C86 31.1(2) .
Ru1 P1 C20 C86 153.33(19) .
C43 C10 C25 C11 0.2(4) .
Ru1 C10 C25 C11 -52.3(2) .
C43 C10 C25 Ru1 52.5(2) .
C26 C11 C25 C10 -1.2(3) .
C81 C11 C25 C10 -179.7(2) .
Ru1 C11 C25 C10 53.2(2) .
C26 C11 C25 Ru1 -54.42(19) .
C81 C11 C25 Ru1 127.2(2) .
C25 C11 C26 C23 0.4(3) .
C81 C11 C26 C23 178.8(2) .
Ru1 C11 C26 C23 -55.4(2) .
C25 C11 C26 Ru1 55.9(2) .
C81 C11 C26 Ru1 -125.8(2) .
C43 C23 C26 C11 1.4(4) .
Ru1 C23 C26 C11 56.1(2) .
C43 C23 C26 Ru1 -54.7(2) .
C121 O2 C28 C91 32.7(4) .
C121 O2 C28 C42 -150.2(3) .
C84 C21 C36 C61 0.2(3) .
Fe1 C21 C36 C61 -59.13(17) .
C84 C21 C36 C27 178.7(2) .
Fe1 C21 C36 C27 119.4(2) .
C84 C21 C36 Fe1 59.28(18) .
C59 C27 C36 C61 4.2(4) .
C69 C27 C36 C61 -176.5(2) .
C59 C27 C36 C21 -174.1(3) .
C69 C27 C36 C21 5.2(4) .
C59 C27 C36 Fe1 -85.5(3) .
C69 C27 C36 Fe1 93.9(3) .
O2 C28 C42 C46 -176.9(2) .
C91 C28 C42 C46 0.3(4) .
O2 C28 C42 P1 -2.2(3) .
C91 C28 C42 P1 175.1(2) .
C17 P1 C42 C46 -34.5(2) .
C20 P1 C42 C46 -140.61(19) .
Ru1 P1 C42 C46 93.15(19) .
C17 P1 C42 C28 150.7(2) .
C20 P1 C42 C28 44.6(2) .
Ru1 P1 C42 C28 -81.6(2) .
C26 C23 C43 C10 -2.4(3) .
Ru1 C23 C43 C10 -55.78(19) .
C26 C23 C43 C32 178.6(2) .
Ru1 C23 C43 C32 125.2(2) .
C26 C23 C43 Ru1 53.4(2) .
C25 C10 C43 C23 1.6(3) .
Ru1 C10 C43 C23 54.69(19) .
C25 C10 C43 C32 -179.3(2) .
Ru1 C10 C43 C32 -126.2(2) .
C25 C10 C43 Ru1 -53.1(2) .
C75 C32 C43 C23 -13.8(3) .
C73 C32 C43 C23 111.1(3) .
C75 C32 C43 C10 167.2(2) .
C73 C32 C43 C10 -67.9(3) .
C75 C32 C43 Ru1 77.0(3) .
C73 C32 C43 Ru1 -158.14(18) .
C60 C45 C46 C42 0.0(4) .
C28 C42 C46 C45 -0.2(4) .
P1 C42 C46 C45 -175.15(19) .
C51 C17 C49 C68 -0.8(3) .
P1 C17 C49 C68 172.38(18) .
Fe1 C17 C49 C68 -59.62(18) .
C51 C17 C49 Fe1 58.80(17) .
P1 C17 C49 Fe1 -128.00(18) .
C49 C17 C51 C101 0.8(3) .
P1 C17 C51 C101 -171.93(19) .
Fe1 C17 C51 C101 59.21(18) .
C49 C17 C51 Fe1 -58.39(16) .
P1 C17 C51 Fe1 128.9(2) .
C86 C20 C53 C92 0.3(4) .
P1 C20 C53 C92 -177.3(2) .
C69 C27 C59 C34 -1.2(4) .
C36 C27 C59 C34 178.1(3) .
C62 C34 C59 C27 0.0(4) .
C46 C45 C60 C91 0.0(4) .
C21 C36 C61 C76 -0.4(3) .
C27 C36 C61 C76 -179.0(2) .
Fe1 C36 C61 C76 -59.38(18) .
C21 C36 C61 Fe1 58.96(17) .
C27 C36 C61 Fe1 -119.6(2) .
C89 O1 C62 C34 3.5(4) .
C89 O1 C62 C64 -176.4(3) .
C59 C34 C62 O1 -178.9(3) .
C59 C34 C62 C64 1.0(4) .
O1 C62 C64 C69 179.2(2) .
C34 C62 C64 C69 -0.8(4) .
C17 C49 C68 C101 0.5(3) .
Fe1 C49 C68 C101 -59.19(19) .
C17 C49 C68 Fe1 59.70(17) .
C62 C64 C69 C27 -0.5(4) .
C59 C27 C69 C64 1.5(4) .
C36 C27 C69 C64 -177.9(2) .
C36 C61 C76 C84 0.5(3) .
Fe1 C61 C76 C84 -58.75(18) .
C36 C61 C76 Fe1 59.28(17) .
C61 C76 C84 C21 -0.4(3) .
Fe1 C76 C84 C21 -59.07(18) .
C61 C76 C84 Fe1 58.64(18) .
C36 C21 C84 C76 0.2(3) .
Fe1 C21 C84 C76 59.50(18) .
C36 C21 C84 Fe1 -59.33(18) .
C94 C72 C86 C20 -0.1(5) .
C53 C20 C86 C72 -0.3(4) .
P1 C20 C86 C72 177.3(2) .
C45 C60 C91 C28 0.1(4) .
O2 C28 C91 C60 176.8(3) .
C42 C28 C91 C60 -0.3(4) .
C20 C53 C92 C94 0.1(5) .
C53 C92 C94 C72 -0.5(5) .
C86 C72 C94 C92 0.5(5) .
C49 C68 C101 C51 0.0(3) .
Fe1 C68 C101 C51 -58.94(19) .
C49 C68 C101 Fe1 58.95(18) .
C17 C51 C101 C68 -0.5(3) .
Fe1 C51 C101 C68 58.96(19) .
C17 C51 C101 Fe1 -59.48(17) .
C310 C300 C320 C310 -55.1(11) 2_655
C320 C300 C310 C320 50.5(11) 2_655
